data_4028089
loop_
_publ_author_name
'Junichi Ogikubo'
'Eileen Meehan'
'James T. Engle'
'Christopher J. Ziegler'
'Christian Br\"uckner'

_publ_section_title
;
 Oxazolochlorins. 9.meso-Tetraphenyl-2-oxabacteriochlorins and
 meso-Tetraphenyl-2,12/13-dioxabacteriochlorins(1)
;
_journal_name_full 'Journal of Organic Chemistry'
_journal_page_first 2840
_journal_page_last 2852
_journal_paper_doi 10.1021/jo400031r
_journal_volume 78
_journal_year 2013
_chemical_formula_sum 'C47 H38 N4 O5 Zn'
_chemical_formula_weight 804.18
_chemical_name_systematic
; 
 ? 
;
_space_group_IT_number 2
_symmetry_cell_setting triclinic
_symmetry_space_group_name_Hall '-P 1'
_symmetry_space_group_name_H-M 'P -1'
_atom_sites_solution_hydrogens geom
_atom_sites_solution_primary direct
_atom_sites_solution_secondary difmap
_audit_creation_method SHELXL-97
_cell_angle_alpha 111.9920(10)
_cell_angle_beta 96.5610(10)
_cell_angle_gamma 97.7270(10)
_cell_formula_units_Z 2
_cell_length_a 12.5921(4)
_cell_length_b 12.9701(4)
_cell_length_c 14.8500(5)
_cell_measurement_reflns_used 9825
_cell_measurement_temperature 100(2)
_cell_measurement_theta_max 65.19
_cell_measurement_theta_min 3.26
_cell_volume 2192.37(12)
_computing_cell_refinement 'Bruker SAINT'
_computing_data_collection 'Bruker APEX2'
_computing_data_reduction 'Bruker SAINT'
_computing_molecular_graphics 'Bruker SHELXTL'
_computing_publication_material 'Bruker SHELXTL'
_computing_structure_refinement 'SHELXL-97 (Sheldrick, 2008)'
_computing_structure_solution 'SHELXS-97 (Sheldrick, 2008)'
_diffrn_ambient_temperature 100(2)
_diffrn_measured_fraction_theta_full 0.947
_diffrn_measured_fraction_theta_max 0.947
_diffrn_measurement_device_type 'Bruker APEX-II CCD'
_diffrn_measurement_method '\f and \w scans'
_diffrn_radiation_monochromator graphite
_diffrn_radiation_source 'fine-focus sealed tube'
_diffrn_radiation_type CuK\a
_diffrn_radiation_wavelength 1.54178
_diffrn_reflns_av_R_equivalents 0.0272
_diffrn_reflns_av_sigmaI/netI 0.0219
_diffrn_reflns_limit_h_max 14
_diffrn_reflns_limit_h_min -14
_diffrn_reflns_limit_k_max 11
_diffrn_reflns_limit_k_min -14
_diffrn_reflns_limit_l_max 16
_diffrn_reflns_limit_l_min -16
_diffrn_reflns_number 23334
_diffrn_reflns_theta_full 61.00
_diffrn_reflns_theta_max 61.00
_diffrn_reflns_theta_min 3.26
_exptl_absorpt_coefficient_mu 1.163
_exptl_absorpt_correction_T_max 0.7434
_exptl_absorpt_correction_T_min 0.5661
_exptl_absorpt_correction_type multi-scan
_exptl_absorpt_process_details 'SADABS; Sheldrick, 2004 [Sheldrick, G. M. (2004)]'
_exptl_crystal_colour green
_exptl_crystal_density_diffrn 1.218
_exptl_crystal_description block
_exptl_crystal_F_000 836
_exptl_crystal_size_max 0.55
_exptl_crystal_size_mid 0.47
_exptl_crystal_size_min 0.27
_platon_squeeze_details ' '
_refine_diff_density_max 1.736
_refine_diff_density_min -0.441
_refine_diff_density_rms 0.080
_refine_ls_extinction_method none
_refine_ls_goodness_of_fit_ref 0.968
_refine_ls_hydrogen_treatment mixed
_refine_ls_matrix_type full
_refine_ls_number_parameters 522
_refine_ls_number_reflns 6348
_refine_ls_number_restraints 0
_refine_ls_restrained_S_all 0.968
_refine_ls_R_factor_all 0.0645
_refine_ls_R_factor_gt 0.0629
_refine_ls_shift/su_max 0.000
_refine_ls_shift/su_mean 0.000
_refine_ls_structure_factor_coef Fsqd
_refine_ls_weighting_details 'calc w=1/[\s^2^(Fo^2^)+(0.0892P)^2^+7.4737P] where P=(Fo^2^+2Fc^2^)/3'
_refine_ls_weighting_scheme calc
_refine_ls_wR_factor_gt 0.1734
_refine_ls_wR_factor_ref 0.1748
_reflns_number_gt 6109
_reflns_number_total 6348
_reflns_threshold_expression >2sigma(I)
_cod_data_source_file jo400031r_si_004.cif
_cod_data_source_block p1
_cod_original_cell_volume 2192.36(12)
_cod_database_code 4028089

loop_
_symmetry_equiv_pos_as_xyz
'x, y, z'
'-x, -y, -z'

loop_
_atom_site_label
_atom_site_type_symbol
_atom_site_fract_x
_atom_site_fract_y
_atom_site_fract_z
_atom_site_U_iso_or_equiv
_atom_site_adp_type
_atom_site_occupancy
_atom_site_symmetry_multiplicity
_atom_site_calc_flag
_atom_site_refinement_flags
C1 C 0.6626(3) 0.2414(3) 0.3812(3) 0.0316(9) Uani 1 1 d .
C2 C 0.7522(3) 0.2243(4) 0.4464(3) 0.0458(12) Uani 1 1 d .
C3 C 0.7601(5) 0.2725(5) 0.5577(4) 0.0581(13) Uani 1 1 d .
H3 H 0.7813 0.3567 0.5816 0.070 Uiso 1 1 calc R
C4 C 0.6518(6) 0.2475(6) 0.5865(5) 0.0788(19) Uani 1 1 d .
H4A H 0.6269 0.1653 0.5618 0.118 Uiso 1 1 calc R
H4B H 0.5985 0.2804 0.5580 0.118 Uiso 1 1 calc R
H4C H 0.6596 0.2805 0.6586 0.118 Uiso 1 1 calc R
C5 C 0.8511(5) 0.2321(5) 0.6085(4) 0.0753(18) Uani 1 1 d .
H5A H 0.8293 0.1509 0.5925 0.113 Uiso 1 1 calc R
H5B H 0.8622 0.2741 0.6802 0.113 Uiso 1 1 calc R
H5C H 0.9190 0.2457 0.5849 0.113 Uiso 1 1 calc R
C6 C 0.8655(5) 0.1901(6) 0.3215(4) 0.0730(17) Uani 1 1 d .
H6A H 0.8564 0.1079 0.3013 0.109 Uiso 1 1 calc R
H6B H 0.9371 0.2198 0.3118 0.109 Uiso 1 1 calc R
H6C H 0.8084 0.2072 0.2815 0.109 Uiso 1 1 calc R
C7 C 0.6435(3) 0.0579(4) 0.3375(3) 0.0356(10) Uani 1 1 d .
C8 C 0.6106(3) -0.0593(3) 0.2887(3) 0.0325(9) Uani 1 1 d .
C9 C 0.6658(3) -0.1315(3) 0.3305(3) 0.0334(9) Uani 1 1 d .
C10 C 0.7393(4) -0.1910(4) 0.2828(3) 0.0472(11) Uani 1 1 d .
H10 H 0.7553 -0.1868 0.2231 0.057 Uiso 1 1 calc R
C11 C 0.7905(4) -0.2577(4) 0.3222(4) 0.0562(13) Uani 1 1 d .
H11 H 0.8419 -0.2983 0.2897 0.067 Uiso 1 1 calc R
C12 C 0.7669(4) -0.2648(4) 0.4075(4) 0.0513(13) Uani 1 1 d .
H12 H 0.8017 -0.3105 0.4339 0.062 Uiso 1 1 calc R
C13 C 0.6940(5) -0.2068(4) 0.4545(4) 0.0581(14) Uani 1 1 d .
H13 H 0.6774 -0.2120 0.5137 0.070 Uiso 1 1 calc R
C14 C 0.6436(4) -0.1398(4) 0.4159(4) 0.0494(12) Uani 1 1 d .
H14 H 0.5929 -0.0989 0.4493 0.059 Uiso 1 1 calc R
C15 C 0.5312(3) -0.1123(4) 0.2029(3) 0.0321(9) Uani 1 1 d .
C16 C 0.4877(3) -0.2319(4) 0.1586(3) 0.0373(10) Uani 1 1 d .
H16 H 0.5099 -0.2875 0.1799 0.045 Uiso 1 1 calc R
C17 C 0.4098(3) -0.2507(4) 0.0815(3) 0.0345(9) Uani 1 1 d .
H17 H 0.3665 -0.3220 0.0386 0.041 Uiso 1 1 calc R
C18 C 0.4036(3) -0.1433(4) 0.0756(3) 0.0318(9) Uani 1 1 d .
C19 C 0.3298(3) -0.1271(3) 0.0070(3) 0.0309(9) Uani 1 1 d .
C20 C 0.2503(3) -0.2268(4) -0.0686(3) 0.0331(9) Uani 1 1 d .
C21 C 0.2855(3) -0.3173(4) -0.1361(3) 0.0349(9) Uani 1 1 d .
H21 H 0.3613 -0.3153 -0.1353 0.042 Uiso 1 1 calc R
C22 C 0.2105(3) -0.4112(4) -0.2051(3) 0.0399(10) Uani 1 1 d .
H22 H 0.2353 -0.4726 -0.2509 0.048 Uiso 1 1 calc R
C23 C 0.1009(4) -0.4141(4) -0.2063(3) 0.0444(11) Uani 1 1 d .
H23 H 0.0497 -0.4777 -0.2530 0.053 Uiso 1 1 calc R
C24 C 0.0653(3) -0.3257(4) -0.1406(4) 0.0484(12) Uani 1 1 d .
H24 H -0.0106 -0.3282 -0.1418 0.058 Uiso 1 1 calc R
C25 C 0.1389(3) -0.2328(4) -0.0724(4) 0.0412(10) Uani 1 1 d .
H25 H 0.1128 -0.1719 -0.0274 0.049 Uiso 1 1 calc R
C26 C 0.3218(3) -0.0192(4) 0.0092(3) 0.0341(9) Uani 1 1 d .
C27 C 0.2545(3) 0.1084(5) -0.0366(3) 0.0451(12) Uani 1 1 d .
C28 C 0.3326(3) 0.1629(4) 0.0501(3) 0.0341(9) Uani 1 1 d .
C29 C 0.3604(3) 0.2797(4) 0.1043(3) 0.0355(10) Uani 1 1 d .
C30 C 0.3023(3) 0.3564(4) 0.0699(3) 0.0356(9) Uani 1 1 d .
C31 C 0.3184(4) 0.3697(4) -0.0150(3) 0.0443(11) Uani 1 1 d .
H31 H 0.3673 0.3305 -0.0530 0.053 Uiso 1 1 calc R
C32 C 0.2638(4) 0.4403(4) -0.0463(3) 0.0513(12) Uani 1 1 d .
H32 H 0.2748 0.4480 -0.1059 0.062 Uiso 1 1 calc R
C33 C 0.1943(4) 0.4986(4) 0.0082(4) 0.0484(12) Uani 1 1 d .
H33 H 0.1564 0.5455 -0.0143 0.058 Uiso 1 1 calc R
C34 C 0.1788(4) 0.4896(4) 0.0963(4) 0.0476(11) Uani 1 1 d .
H34 H 0.1318 0.5313 0.1349 0.057 Uiso 1 1 calc R
C35 C 0.2335(3) 0.4180(4) 0.1274(3) 0.0433(11) Uani 1 1 d .
H35 H 0.2239 0.4113 0.1876 0.052 Uiso 1 1 calc R
C36 C 0.4383(3) 0.3342(4) 0.1919(3) 0.0325(9) Uani 1 1 d .
C37 C 0.4759(3) 0.4516(4) 0.2401(3) 0.0366(10) Uani 1 1 d .
H37 H 0.4509 0.5079 0.2215 0.044 Uiso 1 1 calc R
C38 C 0.5544(3) 0.4704(4) 0.3183(3) 0.0357(9) Uani 1 1 d .
H38 H 0.5943 0.5419 0.3644 0.043 Uiso 1 1 calc R
C39 C 0.5654(3) 0.3624(4) 0.3178(3) 0.0313(9) Uani 1 1 d .
C40 C 0.6453(3) 0.3453(4) 0.3856(3) 0.0313(9) Uani 1 1 d .
C41 C 0.7134(3) 0.4516(3) 0.4659(3) 0.0299(8) Uani 1 1 d .
C42 C 0.8233(3) 0.4841(3) 0.4669(3) 0.0290(8) Uani 1 1 d .
H42 H 0.8563 0.4395 0.4152 0.035 Uiso 1 1 calc R
C43 C 0.8853(3) 0.5801(3) 0.5417(3) 0.0337(9) Uani 1 1 d .
H43 H 0.9606 0.6005 0.5418 0.040 Uiso 1 1 calc R
C44 C 0.8374(3) 0.6473(4) 0.6175(3) 0.0383(10) Uani 1 1 d .
H44 H 0.8798 0.7135 0.6694 0.046 Uiso 1 1 calc R
C45 C 0.7273(4) 0.6161(4) 0.6161(3) 0.0400(10) Uani 1 1 d .
H45 H 0.6937 0.6616 0.6669 0.048 Uiso 1 1 calc R
C46 C 0.6663(3) 0.5195(4) 0.5415(3) 0.0375(10) Uani 1 1 d .
H46 H 0.5910 0.4988 0.5416 0.045 Uiso 1 1 calc R
C47 C 0.3248(4) -0.0034(4) 0.3114(4) 0.0481(11) Uani 1 1 d .
H47A H 0.3925 -0.0053 0.3501 0.072 Uiso 1 1 calc R
H47B H 0.3033 -0.0738 0.2520 0.072 Uiso 1 1 calc R
H47C H 0.2672 0.0042 0.3513 0.072 Uiso 1 1 calc R
N1 N 0.6049(2) 0.1387(3) 0.3161(2) 0.0319(7) Uani 1 1 d .
N2 N 0.4791(2) -0.0590(3) 0.1512(2) 0.0311(7) Uani 1 1 d .
N3 N 0.3735(3) 0.0822(3) 0.0751(2) 0.0328(8) Uani 1 1 d .
N4 N 0.4944(2) 0.2792(3) 0.2408(2) 0.0292(7) Uani 1 1 d .
O1 O 0.8572(3) 0.2427(3) 0.4248(3) 0.0571(9) Uani 1 1 d .
O2 O 0.7240(3) 0.0979(3) 0.4176(2) 0.0480(8) Uani 1 1 d .
O3 O 0.2481(2) -0.0119(3) -0.0636(2) 0.0466(8) Uani 1 1 d .
O4 O 0.1880(3) 0.1277(3) -0.0921(3) 0.0732(11) Uani 1 1 d .
O5 O 0.3418(2) 0.0915(2) 0.2834(2) 0.0346(6) Uani 1 1 d .
Zn1 Zn 0.47213(4) 0.10978(4) 0.20760(3) 0.02810(19) Uani 1 1 d .
H5O H 0.284(4) 0.086(4) 0.250(4) 0.044(14) Uiso 1 1 d .

loop_
_atom_site_aniso_label
_atom_site_aniso_U_11
_atom_site_aniso_U_22
_atom_site_aniso_U_33
_atom_site_aniso_U_23
_atom_site_aniso_U_13
_atom_site_aniso_U_12
C1 0.0254(19) 0.036(2) 0.033(2) 0.0136(18) 0.0019(16) 0.0079(16)
C2 0.023(2) 0.063(3) 0.033(2) 0.006(2) -0.0055(17) -0.0018(19)
C3 0.081(4) 0.045(3) 0.048(3) 0.020(2) -0.001(3) 0.014(3)
C4 0.096(5) 0.105(5) 0.063(4) 0.055(4) 0.028(3) 0.037(4)
C5 0.096(5) 0.062(4) 0.064(4) 0.033(3) -0.020(3) 0.009(3)
C6 0.056(3) 0.082(4) 0.070(4) 0.017(3) 0.024(3) 0.006(3)
C7 0.029(2) 0.050(3) 0.034(2) 0.022(2) 0.0021(17) 0.0149(18)
C8 0.033(2) 0.035(2) 0.032(2) 0.0141(18) 0.0027(16) 0.0128(17)
C9 0.036(2) 0.028(2) 0.032(2) 0.0099(17) -0.0051(17) 0.0051(17)
C10 0.053(3) 0.054(3) 0.043(2) 0.024(2) 0.007(2) 0.026(2)
C11 0.057(3) 0.050(3) 0.064(3) 0.022(3) 0.002(2) 0.030(2)
C12 0.065(3) 0.032(3) 0.050(3) 0.018(2) -0.018(2) 0.006(2)
C13 0.092(4) 0.040(3) 0.052(3) 0.026(2) 0.011(3) 0.022(3)
C14 0.065(3) 0.040(3) 0.049(3) 0.022(2) 0.013(2) 0.018(2)
C15 0.029(2) 0.041(2) 0.031(2) 0.0178(18) 0.0066(16) 0.0151(17)
C16 0.040(2) 0.039(3) 0.035(2) 0.0149(19) 0.0037(18) 0.0132(19)
C17 0.034(2) 0.035(2) 0.033(2) 0.0124(18) 0.0020(17) 0.0072(17)
C18 0.0265(19) 0.044(3) 0.0273(19) 0.0153(18) 0.0062(16) 0.0086(17)
C19 0.0278(19) 0.038(2) 0.029(2) 0.0145(17) 0.0059(16) 0.0058(17)
C20 0.029(2) 0.044(3) 0.034(2) 0.0259(19) 0.0047(16) 0.0055(17)
C21 0.031(2) 0.048(3) 0.027(2) 0.0171(19) 0.0046(16) 0.0045(18)
C22 0.044(2) 0.046(3) 0.031(2) 0.0195(19) 0.0021(18) 0.004(2)
C23 0.041(2) 0.043(3) 0.051(3) 0.029(2) -0.007(2) -0.002(2)
C24 0.027(2) 0.046(3) 0.081(3) 0.038(3) 0.003(2) 0.002(2)
C25 0.033(2) 0.037(3) 0.062(3) 0.027(2) 0.012(2) 0.0085(19)
C26 0.027(2) 0.051(3) 0.0256(19) 0.0179(19) 0.0028(16) 0.0064(18)
C27 0.035(2) 0.082(4) 0.040(2) 0.045(3) 0.0021(19) 0.023(2)
C28 0.033(2) 0.040(3) 0.039(2) 0.027(2) 0.0056(17) 0.0089(18)
C29 0.027(2) 0.051(3) 0.042(2) 0.033(2) 0.0070(17) 0.0097(18)
C30 0.027(2) 0.040(3) 0.043(2) 0.026(2) -0.0029(17) 0.0017(17)
C31 0.062(3) 0.039(3) 0.039(2) 0.020(2) 0.008(2) 0.017(2)
C32 0.080(4) 0.043(3) 0.037(2) 0.023(2) 0.005(2) 0.015(2)
C33 0.051(3) 0.043(3) 0.059(3) 0.033(2) -0.003(2) 0.008(2)
C34 0.042(2) 0.048(3) 0.060(3) 0.028(2) 0.009(2) 0.013(2)
C35 0.038(2) 0.050(3) 0.050(3) 0.029(2) 0.007(2) 0.007(2)
C36 0.0256(19) 0.042(3) 0.038(2) 0.0252(19) 0.0045(16) 0.0067(17)
C37 0.029(2) 0.044(3) 0.045(2) 0.027(2) 0.0049(18) 0.0083(18)
C38 0.029(2) 0.042(3) 0.039(2) 0.021(2) 0.0055(17) 0.0052(17)
C39 0.0250(19) 0.041(2) 0.035(2) 0.0215(19) 0.0078(16) 0.0080(17)
C40 0.0232(18) 0.042(3) 0.030(2) 0.0160(18) 0.0047(15) 0.0052(17)
C41 0.029(2) 0.035(2) 0.032(2) 0.0187(17) 0.0037(16) 0.0110(16)
C42 0.031(2) 0.029(2) 0.032(2) 0.0157(17) 0.0060(16) 0.0106(16)
C43 0.032(2) 0.032(2) 0.040(2) 0.0171(18) 0.0056(17) 0.0077(17)
C44 0.041(2) 0.035(2) 0.035(2) 0.0115(18) 0.0000(18) 0.0063(18)
C45 0.045(2) 0.043(3) 0.036(2) 0.016(2) 0.0125(19) 0.016(2)
C46 0.031(2) 0.047(3) 0.038(2) 0.020(2) 0.0070(17) 0.0100(18)
C47 0.052(3) 0.058(3) 0.052(3) 0.035(2) 0.022(2) 0.019(2)
N1 0.0266(16) 0.038(2) 0.0338(17) 0.0164(15) 0.0014(13) 0.0103(14)
N2 0.0277(16) 0.041(2) 0.0283(16) 0.0160(15) 0.0050(13) 0.0108(14)
N3 0.0299(17) 0.044(2) 0.0299(17) 0.0204(16) 0.0039(14) 0.0081(15)
N4 0.0242(16) 0.0352(19) 0.0320(17) 0.0188(15) 0.0026(13) 0.0036(14)
O1 0.0452(19) 0.050(2) 0.072(2) 0.0229(18) 0.0015(16) 0.0062(15)
O2 0.0499(18) 0.047(2) 0.0490(18) 0.0225(15) -0.0043(15) 0.0147(15)
O3 0.0418(17) 0.056(2) 0.0428(17) 0.0262(15) -0.0034(13) 0.0033(14)
O4 0.073(3) 0.062(3) 0.083(3) 0.040(2) -0.014(2) 0.0005(19)
O5 0.0303(15) 0.0415(17) 0.0376(15) 0.0205(13) 0.0087(13) 0.0082(12)
Zn1 0.0244(3) 0.0358(3) 0.0282(3) 0.0172(2) 0.0026(2) 0.0076(2)

loop_
_atom_type_symbol
_atom_type_description
_atom_type_scat_dispersion_real
_atom_type_scat_dispersion_imag
_atom_type_scat_source
C C 0.0181 0.0091 'International Tables Vol C Tables 4.2.6.8 and 6.1.1.4'
H H 0.0000 0.0000 'International Tables Vol C Tables 4.2.6.8 and 6.1.1.4'
N N 0.0311 0.0180 'International Tables Vol C Tables 4.2.6.8 and 6.1.1.4'
O O 0.0492 0.0322 'International Tables Vol C Tables 4.2.6.8 and 6.1.1.4'
Zn Zn -1.5491 0.6778 'International Tables Vol C Tables 4.2.6.8 and 6.1.1.4'

loop_
_geom_angle_atom_site_label_1
_geom_angle_atom_site_label_2
_geom_angle_atom_site_label_3
_geom_angle
N1 C1 C40 126.3(3)
N1 C1 C2 109.3(4)
C40 C1 C2 124.4(4)
O1 C2 C1 115.7(4)
O1 C2 O2 104.4(4)
C1 C2 O2 101.2(3)
O1 C2 C3 108.6(4)
C1 C2 C3 121.0(4)
O2 C2 C3 103.4(4)
C4 C3 C2 111.6(5)
C4 C3 C5 112.0(5)
C2 C3 C5 111.6(5)
C4 C3 H3 107.1
C2 C3 H3 107.1
C5 C3 H3 107.1
C3 C4 H4A 109.5
C3 C4 H4B 109.5
H4A C4 H4B 109.5
C3 C4 H4C 109.5
H4A C4 H4C 109.5
H4B C4 H4C 109.5
C3 C5 H5A 109.5
C3 C5 H5B 109.5
H5A C5 H5B 109.5
C3 C5 H5C 109.5
H5A C5 H5C 109.5
H5B C5 H5C 109.5
O1 C6 H6A 109.5
O1 C6 H6B 109.5
H6A C6 H6B 109.5
O1 C6 H6C 109.5
H6A C6 H6C 109.5
H6B C6 H6C 109.5
N1 C7 O2 114.1(4)
N1 C7 C8 128.3(4)
O2 C7 C8 117.7(3)
C7 C8 C15 123.7(4)
C7 C8 C9 117.3(3)
C15 C8 C9 118.9(4)
C14 C9 C10 118.9(4)
C14 C9 C8 120.9(4)
C10 C9 C8 120.1(4)
C9 C10 C11 119.8(4)
C9 C10 H10 120.1
C11 C10 H10 120.1
C12 C11 C10 120.2(5)
C12 C11 H11 119.9
C10 C11 H11 119.9
C13 C12 C11 120.2(4)
C13 C12 H12 119.9
C11 C12 H12 119.9
C12 C13 C14 119.7(5)
C12 C13 H13 120.2
C14 C13 H13 120.2
C9 C14 C13 121.2(5)
C9 C14 H14 119.4
C13 C14 H14 119.4
N2 C15 C8 126.2(4)
N2 C15 C16 109.7(3)
C8 C15 C16 124.1(4)
C17 C16 C15 107.4(4)
C17 C16 H16 126.3
C15 C16 H16 126.3
C16 C17 C18 107.7(4)
C16 C17 H17 126.1
C18 C17 H17 126.1
N2 C18 C19 125.8(4)
N2 C18 C17 109.2(3)
C19 C18 C17 125.0(4)
C18 C19 C26 122.7(4)
C18 C19 C20 119.5(4)
C26 C19 C20 117.7(3)
C25 C20 C21 117.9(4)
C25 C20 C19 120.9(4)
C21 C20 C19 121.2(3)
C20 C21 C22 120.8(4)
C20 C21 H21 119.6
C22 C21 H21 119.6
C23 C22 C21 119.6(4)
C23 C22 H22 120.2
C21 C22 H22 120.2
C24 C23 C22 120.1(4)
C24 C23 H23 119.9
C22 C23 H23 119.9
C23 C24 C25 120.5(4)
C23 C24 H24 119.7
C25 C24 H24 119.7
C24 C25 C20 121.1(4)
C24 C25 H25 119.5
C20 C25 H25 119.5
N3 C26 O3 112.3(4)
N3 C26 C19 129.2(3)
O3 C26 C19 118.4(4)
O4 C27 C28 141.8(5)
O4 C27 O3 111.7(4)
C28 C27 O3 106.3(3)
N3 C28 C29 125.7(4)
N3 C28 C27 108.9(4)
C29 C28 C27 125.3(4)
C28 C29 C36 125.2(4)
C28 C29 C30 119.0(4)
C36 C29 C30 115.8(4)
C31 C30 C35 119.3(4)
C31 C30 C29 121.0(4)
C35 C30 C29 119.6(4)
C30 C31 C32 120.5(4)
C30 C31 H31 119.7
C32 C31 H31 119.7
C33 C32 C31 120.5(4)
C33 C32 H32 119.8
C31 C32 H32 119.8
C32 C33 C34 120.3(4)
C32 C33 H33 119.8
C34 C33 H33 119.8
C33 C34 C35 119.1(4)
C33 C34 H34 120.5
C35 C34 H34 120.5
C30 C35 C34 120.2(4)
C30 C35 H35 119.9
C34 C35 H35 119.9
N4 C36 C37 109.4(3)
N4 C36 C29 125.2(4)
C37 C36 C29 125.3(4)
C38 C37 C36 107.8(4)
C38 C37 H37 126.1
C36 C37 H37 126.1
C37 C38 C39 106.9(4)
C37 C38 H38 126.6
C39 C38 H38 126.6
N4 C39 C38 110.0(3)
N4 C39 C40 125.8(4)
C38 C39 C40 124.1(4)
C1 C40 C39 124.8(4)
C1 C40 C41 119.6(3)
C39 C40 C41 115.6(4)
C42 C41 C46 118.5(4)
C42 C41 C40 121.5(3)
C46 C41 C40 120.0(3)
C43 C42 C41 121.1(4)
C43 C42 H42 119.5
C41 C42 H42 119.5
C42 C43 C44 120.0(4)
C42 C43 H43 120.0
C44 C43 H43 120.0
C45 C44 C43 119.1(4)
C45 C44 H44 120.4
C43 C44 H44 120.4
C46 C45 C44 120.4(4)
C46 C45 H45 119.8
C44 C45 H45 119.8
C45 C46 C41 120.9(4)
C45 C46 H46 119.6
C41 C46 H46 119.6
O5 C47 H47A 109.5
O5 C47 H47B 109.5
H47A C47 H47B 109.5
O5 C47 H47C 109.5
H47A C47 H47C 109.5
H47B C47 H47C 109.5
C7 N1 C1 108.5(3)
C7 N1 Zn1 124.8(3)
C1 N1 Zn1 126.6(3)
C15 N2 C18 106.1(3)
C15 N2 Zn1 124.4(3)
C18 N2 Zn1 125.4(3)
C26 N3 C28 107.9(3)
C26 N3 Zn1 124.5(3)
C28 N3 Zn1 126.4(3)
C39 N4 C36 106.0(3)
C39 N4 Zn1 126.6(3)
C36 N4 Zn1 127.4(3)
C2 O1 C6 115.4(4)
C7 O2 C2 105.9(3)
C26 O3 C27 104.6(3)
C47 O5 Zn1 119.2(2)
C47 O5 H5O 104(3)
Zn1 O5 H5O 111(3)
N4 Zn1 N2 165.02(12)
N4 Zn1 N1 89.48(13)
N2 Zn1 N1 89.39(13)
N4 Zn1 N3 88.72(13)
N2 Zn1 N3 88.17(13)
N1 Zn1 N3 163.64(13)
N4 Zn1 O5 100.08(12)
N2 Zn1 O5 94.81(12)
N1 Zn1 O5 100.57(12)
N3 Zn1 O5 95.76(12)

loop_
_geom_bond_atom_site_label_1
_geom_bond_atom_site_label_2
_geom_bond_distance
C1 N1 1.360(5)
C1 C40 1.372(6)
C1 C2 1.496(6)
C2 O1 1.407(5)
C2 O2 1.510(6)
C2 C3 1.517(7)
C3 C4 1.506(8)
C3 C5 1.554(7)
C3 H3 1.0000
C4 H4A 0.9800
C4 H4B 0.9800
C4 H4C 0.9800
C5 H5A 0.9800
C5 H5B 0.9800
C5 H5C 0.9800
C6 O1 1.449(7)
C6 H6A 0.9800
C6 H6B 0.9800
C6 H6C 0.9800
C7 N1 1.338(5)
C7 O2 1.354(5)
C7 C8 1.394(6)
C8 C15 1.401(6)
C8 C9 1.503(5)
C9 C14 1.367(6)
C9 C10 1.374(6)
C10 C11 1.396(6)
C10 H10 0.9500
C11 C12 1.366(7)
C11 H11 0.9500
C12 C13 1.355(8)
C12 H12 0.9500
C13 C14 1.388(7)
C13 H13 0.9500
C14 H14 0.9500
C15 N2 1.380(5)
C15 C16 1.437(6)
C16 C17 1.342(6)
C16 H16 0.9500
C17 C18 1.440(6)
C17 H17 0.9500
C18 N2 1.384(5)
C18 C19 1.394(5)
C19 C26 1.404(6)
C19 C20 1.498(6)
C20 C25 1.389(6)
C20 C21 1.392(6)
C21 C22 1.400(6)
C21 H21 0.9500
C22 C23 1.373(6)
C22 H22 0.9500
C23 C24 1.367(7)
C23 H23 0.9500
C24 C25 1.381(7)
C24 H24 0.9500
C25 H25 0.9500
C26 N3 1.332(5)
C26 O3 1.382(5)
C27 O4 1.223(5)
C27 C28 1.402(6)
C27 O3 1.447(6)
C28 N3 1.374(5)
C28 C29 1.396(6)
C29 C36 1.410(6)
C29 C30 1.508(6)
C30 C31 1.370(6)
C30 C35 1.400(6)
C31 C32 1.394(6)
C31 H31 0.9500
C32 C33 1.370(7)
C32 H32 0.9500
C33 C34 1.389(7)
C33 H33 0.9500
C34 C35 1.404(6)
C34 H34 0.9500
C35 H35 0.9500
C36 N4 1.392(5)
C36 C37 1.403(6)
C37 C38 1.358(6)
C37 H37 0.9500
C38 C39 1.423(6)
C38 H38 0.9500
C39 N4 1.361(5)
C39 C40 1.440(5)
C40 C41 1.509(6)
C41 C42 1.388(5)
C41 C46 1.393(6)
C42 C43 1.377(6)
C42 H42 0.9500
C43 C44 1.397(6)
C43 H43 0.9500
C44 C45 1.387(6)
C44 H44 0.9500
C45 C46 1.376(6)
C45 H45 0.9500
C46 H46 0.9500
C47 O5 1.438(5)
C47 H47A 0.9800
C47 H47B 0.9800
C47 H47C 0.9800
N1 Zn1 2.072(3)
N2 Zn1 2.048(3)
N3 Zn1 2.083(3)
N4 Zn1 2.036(3)
O5 Zn1 2.129(3)
O5 H5O 0.81(5)

loop_
_geom_torsion_atom_site_label_1
_geom_torsion_atom_site_label_2
_geom_torsion_atom_site_label_3
_geom_torsion_atom_site_label_4
_geom_torsion
N1 C1 C2 O1 103.8(4)
C40 C1 C2 O1 -74.2(5)
N1 C1 C2 O2 -8.3(4)
C40 C1 C2 O2 173.7(4)
N1 C1 C2 C3 -121.5(5)
C40 C1 C2 C3 60.5(6)
O1 C2 C3 C4 -175.4(4)
C1 C2 C3 C4 47.2(7)
O2 C2 C3 C4 -64.9(5)
O1 C2 C3 C5 -49.3(6)
C1 C2 C3 C5 173.3(5)
O2 C2 C3 C5 61.2(5)
N1 C7 C8 C15 3.1(7)
O2 C7 C8 C15 -177.6(4)
N1 C7 C8 C9 -178.1(4)
O2 C7 C8 C9 1.2(5)
C7 C8 C9 C14 73.0(5)
C15 C8 C9 C14 -108.1(5)
C7 C8 C9 C10 -107.3(5)
C15 C8 C9 C10 71.6(5)
C14 C9 C10 C11 -0.5(7)
C8 C9 C10 C11 179.8(4)
C9 C10 C11 C12 0.6(8)
C10 C11 C12 C13 -0.2(8)
C11 C12 C13 C14 -0.2(8)
C10 C9 C14 C13 0.0(7)
C8 C9 C14 C13 179.7(4)
C12 C13 C14 C9 0.4(8)
C7 C8 C15 N2 4.0(6)
C9 C8 C15 N2 -174.8(4)
C7 C8 C15 C16 -172.5(4)
C9 C8 C15 C16 8.8(6)
N2 C15 C16 C17 -0.4(5)
C8 C15 C16 C17 176.6(4)
C15 C16 C17 C18 0.5(4)
C16 C17 C18 N2 -0.4(4)
C16 C17 C18 C19 -177.8(4)
N2 C18 C19 C26 -2.0(6)
C17 C18 C19 C26 175.0(4)
N2 C18 C19 C20 -177.8(3)
C17 C18 C19 C20 -0.9(6)
C18 C19 C20 C25 118.6(4)
C26 C19 C20 C25 -57.5(5)
C18 C19 C20 C21 -60.3(5)
C26 C19 C20 C21 123.6(4)
C25 C20 C21 C22 -0.3(6)
C19 C20 C21 C22 178.6(4)
C20 C21 C22 C23 0.0(6)
C21 C22 C23 C24 0.1(6)
C22 C23 C24 C25 0.0(7)
C23 C24 C25 C20 -0.2(7)
C21 C20 C25 C24 0.3(6)
C19 C20 C25 C24 -178.6(4)
C18 C19 C26 N3 -4.4(6)
C20 C19 C26 N3 171.6(4)
C18 C19 C26 O3 178.3(3)
C20 C19 C26 O3 -5.8(5)
O4 C27 C28 N3 175.4(6)
O3 C27 C28 N3 0.7(4)
O4 C27 C28 C29 -1.9(9)
O3 C27 C28 C29 -176.6(4)
N3 C28 C29 C36 2.6(6)
C27 C28 C29 C36 179.4(4)
N3 C28 C29 C30 -176.0(4)
C27 C28 C29 C30 0.9(6)
C28 C29 C30 C31 -68.9(5)
C36 C29 C30 C31 112.4(5)
C28 C29 C30 C35 113.2(5)
C36 C29 C30 C35 -65.4(5)
C35 C30 C31 C32 -2.5(7)
C29 C30 C31 C32 179.6(4)
C30 C31 C32 C33 0.9(8)
C31 C32 C33 C34 1.1(8)
C32 C33 C34 C35 -1.4(7)
C31 C30 C35 C34 2.2(7)
C29 C30 C35 C34 -179.9(4)
C33 C34 C35 C30 -0.3(7)
C28 C29 C36 N4 -4.2(6)
C30 C29 C36 N4 174.3(3)
C28 C29 C36 C37 171.9(4)
C30 C29 C36 C37 -9.5(6)
N4 C36 C37 C38 0.0(4)
C29 C36 C37 C38 -176.7(4)
C36 C37 C38 C39 0.2(4)
C37 C38 C39 N4 -0.3(4)
C37 C38 C39 C40 176.1(4)
N1 C1 C40 C39 -3.3(6)
C2 C1 C40 C39 174.4(4)
N1 C1 C40 C41 177.0(3)
C2 C1 C40 C41 -5.4(6)
N4 C39 C40 C1 1.2(6)
C38 C39 C40 C1 -174.6(4)
N4 C39 C40 C41 -179.1(3)
C38 C39 C40 C41 5.2(5)
C1 C40 C41 C42 69.6(5)
C39 C40 C41 C42 -110.1(4)
C1 C40 C41 C46 -110.1(4)
C39 C40 C41 C46 70.2(5)
C46 C41 C42 C43 1.1(6)
C40 C41 C42 C43 -178.6(3)
C41 C42 C43 C44 -0.8(6)
C42 C43 C44 C45 -0.1(6)
C43 C44 C45 C46 0.7(6)
C44 C45 C46 C41 -0.4(6)
C42 C41 C46 C45 -0.5(6)
C40 C41 C46 C45 179.2(4)
O2 C7 N1 C1 2.4(5)
C8 C7 N1 C1 -178.3(4)
O2 C7 N1 Zn1 -173.8(3)
C8 C7 N1 Zn1 5.6(6)
C40 C1 N1 C7 -177.8(4)
C2 C1 N1 C7 4.3(4)
C40 C1 N1 Zn1 -1.7(6)
C2 C1 N1 Zn1 -179.7(3)
C8 C15 N2 C18 -176.7(4)
C16 C15 N2 C18 0.1(4)
C8 C15 N2 Zn1 -18.5(5)
C16 C15 N2 Zn1 158.3(3)
C19 C18 N2 C15 177.5(4)
C17 C18 N2 C15 0.1(4)
C19 C18 N2 Zn1 19.6(5)
C17 C18 N2 Zn1 -157.8(3)
O3 C26 N3 C28 2.1(4)
C19 C26 N3 C28 -175.4(4)
O3 C26 N3 Zn1 169.9(2)
C19 C26 N3 Zn1 -7.6(6)
C29 C28 N3 C26 175.6(4)
C27 C28 N3 C26 -1.7(4)
C29 C28 N3 Zn1 8.1(6)
C27 C28 N3 Zn1 -169.1(3)
C38 C39 N4 C36 0.3(4)
C40 C39 N4 C36 -176.0(3)
C38 C39 N4 Zn1 -178.0(3)
C40 C39 N4 Zn1 5.8(5)
C37 C36 N4 C39 -0.2(4)
C29 C36 N4 C39 176.5(4)
C37 C36 N4 Zn1 178.0(3)
C29 C36 N4 Zn1 -5.2(5)
C1 C2 O1 C6 -46.7(6)
O2 C2 O1 C6 63.5(5)
C3 C2 O1 C6 173.3(5)
N1 C7 O2 C2 -7.8(4)
C8 C7 O2 C2 172.8(4)
O1 C2 O2 C7 -111.2(4)
C1 C2 O2 C7 9.3(4)
C3 C2 O2 C7 135.3(4)
N3 C26 O3 C27 -1.7(4)
C19 C26 O3 C27 176.1(3)
O4 C27 O3 C26 -175.9(4)
C28 C27 O3 C26 0.6(4)
C39 N4 Zn1 N2 -93.3(5)
C36 N4 Zn1 N2 88.8(5)
C39 N4 Zn1 N1 -7.6(3)
C36 N4 Zn1 N1 174.6(3)
C39 N4 Zn1 N3 -171.3(3)
C36 N4 Zn1 N3 10.8(3)
C39 N4 Zn1 O5 93.1(3)
C36 N4 Zn1 O5 -84.8(3)
C15 N2 Zn1 N4 105.3(5)
C18 N2 Zn1 N4 -100.7(5)
C15 N2 Zn1 N1 19.6(3)
C18 N2 Zn1 N1 173.6(3)
C15 N2 Zn1 N3 -176.6(3)
C18 N2 Zn1 N3 -22.6(3)
C15 N2 Zn1 O5 -81.0(3)
C18 N2 Zn1 O5 73.0(3)
C7 N1 Zn1 N4 -178.8(3)
C1 N1 Zn1 N4 5.7(3)
C7 N1 Zn1 N2 -13.7(3)
C1 N1 Zn1 N2 170.8(3)
C7 N1 Zn1 N3 -95.1(5)
C1 N1 Zn1 N3 89.4(5)
C7 N1 Zn1 O5 81.0(3)
C1 N1 Zn1 O5 -94.4(3)
C26 N3 Zn1 N4 -177.6(3)
C28 N3 Zn1 N4 -12.2(3)
C26 N3 Zn1 N2 17.0(3)
C28 N3 Zn1 N2 -177.5(3)
C26 N3 Zn1 N1 98.6(5)
C28 N3 Zn1 N1 -96.0(5)
C26 N3 Zn1 O5 -77.6(3)
C28 N3 Zn1 O5 87.8(3)
C47 O5 Zn1 N4 -157.1(3)
C47 O5 Zn1 N2 24.5(3)
C47 O5 Zn1 N1 -65.7(3)
C47 O5 Zn1 N3 113.2(3)

loop_
_platon_squeeze_void_nr
_platon_squeeze_void_average_x
_platon_squeeze_void_average_y
_platon_squeeze_void_average_z
_platon_squeeze_void_volume
_platon_squeeze_void_count_electrons
_platon_squeeze_void_content
1 0.000 0.000 -0.011 360 96 ' '
